data_2236353
loop_
_publ_author_name
'Ge, Xin'
'Song, Shu-Yan'

_publ_section_title
;
 Poly[[diaqua(\m-4,4'-bipyridine
 <i>N</i>,<i>N</i>'-dioxide-\k^2^<i>O</i>:<i>O</i>')(\m-terephthalato-\k^2^<i>O</i>^1^:<i>O</i>^4^)cobalt(II)]
 4,4'-bipyridine <i>N</i>,<i>N</i>'-dioxide monosolvate]
;
_journal_coeditor_code HY2589
_journal_issue 10
_journal_name_full 'Acta Crystallographica Section E'
_journal_page_first m1307
_journal_paper_doi 10.1107/S1600536812040056
_journal_volume 68
_journal_year 2012
_chemical_formula_iupac '[Co (C8 H4 O4) (C10 H8 N2 O2) (H2 O)2] , C10 H8 N2 O2'
_chemical_formula_moiety 'C18 H16 Co N2 O8, C10 H8 N2 O2'
_chemical_formula_sum 'C28 H24 Co N4 O10'
_chemical_formula_weight 635.44
_chemical_name_systematic
;
Poly[[diaqua(\m-4,4'-bipyridine
<i>N</i>,<i>N</i>'-dioxide-\k^2^<i>O</i>:<i>O</i>')(\m-terephthalato-
\k^2^<i>O</i>^1^:<i>O</i>^4^)cobalt(II)] 4,4'-bipyridine
<i>N</i>,<i>N</i>'-dioxide monosolvate]
;
_space_group_IT_number 2
_symmetry_cell_setting triclinic
_symmetry_space_group_name_Hall '-P 1'
_symmetry_space_group_name_H-M 'P -1'
_atom_sites_solution_hydrogens geom
_atom_sites_solution_primary direct
_atom_sites_solution_secondary difmap
_audit_creation_method SHELXL97
_cell_angle_alpha 81.312(2)
_cell_angle_beta 82.200(2)
_cell_angle_gamma 79.301(2)
_cell_formula_units_Z 1
_cell_length_a 7.3883(10)
_cell_length_b 9.1788(13)
_cell_length_c 9.8054(13)
_cell_measurement_reflns_used 2899
_cell_measurement_temperature 293(2)
_cell_measurement_theta_max 26.09
_cell_measurement_theta_min 2.28
_cell_volume 641.92(15)
_computing_cell_refinement 'SAINT (Bruker, 2007)'
_computing_data_collection 'APEX2 (Bruker, 2007)'
_computing_data_reduction 'SAINT (Bruker, 2007)'
_computing_molecular_graphics 'XP in SHELXTL (Sheldrick, 2008)'
_computing_publication_material 'SHELXTL (Sheldrick, 2008)'
_computing_structure_refinement 'SHELXTL (Sheldrick, 2008)'
_computing_structure_solution 'SHELXTL (Sheldrick, 2008)'
_diffrn_ambient_temperature 293(2)
_diffrn_measured_fraction_theta_full 0.986
_diffrn_measured_fraction_theta_max 0.986
_diffrn_measurement_device_type 'Bruker APEXII CCD'
_diffrn_measurement_method '\f and \w'
_diffrn_radiation_monochromator graphite
_diffrn_radiation_source 'fine-focus sealed tube'
_diffrn_radiation_type MoK\a
_diffrn_radiation_wavelength 0.71073
_diffrn_reflns_av_R_equivalents 0.0171
_diffrn_reflns_av_sigmaI/netI 0.0301
_diffrn_reflns_limit_h_max 9
_diffrn_reflns_limit_h_min -8
_diffrn_reflns_limit_k_max 11
_diffrn_reflns_limit_k_min -10
_diffrn_reflns_limit_l_max 12
_diffrn_reflns_limit_l_min -8
_diffrn_reflns_number 3574
_diffrn_reflns_theta_full 26.11
_diffrn_reflns_theta_max 26.11
_diffrn_reflns_theta_min 2.11
_exptl_absorpt_coefficient_mu 0.740
_exptl_absorpt_correction_T_max 0.8661
_exptl_absorpt_correction_T_min 0.8252
_exptl_absorpt_correction_type multi-scan
_exptl_absorpt_process_details '(SADABS; Bruker, 2001)'
_exptl_crystal_colour pink
_exptl_crystal_density_diffrn 1.644
_exptl_crystal_density_method 'not measured'
_exptl_crystal_description block
_exptl_crystal_F_000 327
_exptl_crystal_size_max 0.27
_exptl_crystal_size_mid 0.24
_exptl_crystal_size_min 0.20
_refine_diff_density_max 0.479
_refine_diff_density_min -0.328
_refine_ls_extinction_method none
_refine_ls_goodness_of_fit_ref 1.048
_refine_ls_hydrogen_treatment mixed
_refine_ls_matrix_type full
_refine_ls_number_parameters 202
_refine_ls_number_reflns 2516
_refine_ls_number_restraints 2
_refine_ls_restrained_S_all 1.048
_refine_ls_R_factor_all 0.0332
_refine_ls_R_factor_gt 0.0308
_refine_ls_shift/su_max 0.000
_refine_ls_shift/su_mean 0.000
_refine_ls_structure_factor_coef Fsqd
_refine_ls_weighting_details 'calc w = 1/[\s^2^(Fo^2^)+(0.0389P)^2^+0.3924P] where P=(Fo^2^+2Fc^2^)/3'
_refine_ls_weighting_scheme calc
_refine_ls_wR_factor_gt 0.0791
_refine_ls_wR_factor_ref 0.0809
_reflns_number_gt 2340
_reflns_number_total 2516
_reflns_threshold_expression I>2\s(I)
_cod_data_source_file hy2589.cif
_cod_data_source_block I
_cod_database_code 2236353
_cod_database_fobs_code 2236353

loop_
_symmetry_equiv_pos_as_xyz
'x, y, z'
'-x, -y, -z'

loop_
_atom_site_type_symbol
_atom_site_label
_atom_site_fract_x
_atom_site_fract_y
_atom_site_fract_z
_atom_site_U_iso_or_equiv
_atom_site_adp_type
_atom_site_calc_flag
_atom_site_refinement_flags
_atom_site_occupancy
_atom_site_symmetry_multiplicity
Co Co1 0.5000 0.5000 0.5000 0.01630(11) Uani d S 1 2
C C1 0.3852(3) 0.7380(2) 0.2083(2) 0.0221(4) Uani d . 1 1
H H1 0.3528 0.6439 0.2142 0.027 Uiso calc R 1 1
C C2 0.4275(3) 0.8156(2) 0.08038(19) 0.0209(4) Uani d . 1 1
H H2 0.4249 0.7727 0.0007 0.025 Uiso calc R 1 1
C C3 0.4745(2) 0.9580(2) 0.06822(18) 0.0186(4) Uani d . 1 1
C C4 0.4684(3) 1.0181(2) 0.1918(2) 0.0233(4) Uani d . 1 1
H H4 0.4925 1.1145 0.1887 0.028 Uiso calc R 1 1
C C5 0.4271(3) 0.9365(2) 0.3176(2) 0.0242(4) Uani d . 1 1
H H5 0.4246 0.9781 0.3988 0.029 Uiso calc R 1 1
C C6 0.8804(3) 0.7935(2) 0.2615(2) 0.0270(4) Uani d . 1 1
H H6 0.8534 0.6980 0.2909 0.032 Uiso calc R 1 1
C C7 0.9285(3) 0.8359(2) 0.1234(2) 0.0264(4) Uani d . 1 1
H H7 0.9313 0.7689 0.0606 0.032 Uiso calc R 1 1
C C8 0.9735(3) 0.9770(2) 0.0743(2) 0.0217(4) Uani d . 1 1
C C9 0.9655(3) 1.0700(2) 0.1762(2) 0.0317(5) Uani d . 1 1
H H9 0.9958 1.1649 0.1496 0.038 Uiso calc R 1 1
C C10 0.9150(3) 1.0265(2) 0.3131(2) 0.0344(5) Uani d . 1 1
H H10 0.9102 1.0920 0.3777 0.041 Uiso calc R 1 1
C C11 0.6942(2) 0.44694(19) 0.21107(18) 0.0164(4) Uani d . 1 1
C C12 0.8539(2) 0.47312(19) 0.10187(18) 0.0162(3) Uani d . 1 1
C C13 1.0328(2) 0.46045(19) 0.13839(18) 0.0175(4) Uani d . 1 1
H H13 1.0549 0.4345 0.2308 0.021 Uiso calc R 1 1
C C14 1.1778(2) 0.4865(2) 0.03689(18) 0.0179(4) Uani d . 1 1
H H14 1.2970 0.4770 0.0617 0.021 Uiso calc R 1 1
N N1 0.3901(2) 0.79675(17) 0.32562(16) 0.0206(3) Uani d . 1 1
N N2 0.8716(2) 0.88841(18) 0.35576(18) 0.0254(4) Uani d . 1 1
O O1 0.3567(2) 0.71908(15) 0.44822(14) 0.0266(3) Uani d . 1 1
O O2 0.8186(2) 0.84874(17) 0.48725(15) 0.0350(4) Uani d . 1 1
O O3 0.57776(18) 0.37620(15) 0.18300(14) 0.0232(3) Uani d . 1 1
O O4 0.68909(17) 0.50355(14) 0.32145(12) 0.0194(3) Uani d . 1 1
O O5 0.67652(19) 0.59404(15) 0.59885(14) 0.0225(3) Uani d D 1 1
H H5A 0.719(3) 0.6689(19) 0.555(2) 0.034 Uiso d D 1 1
H H5B 0.605(3) 0.626(3) 0.6676(17) 0.034 Uiso d D 1 1

loop_
_atom_site_aniso_label
_atom_site_aniso_U_11
_atom_site_aniso_U_22
_atom_site_aniso_U_33
_atom_site_aniso_U_12
_atom_site_aniso_U_13
_atom_site_aniso_U_23
Co1 0.01820(19) 0.02037(19) 0.01144(18) -0.00652(13) 0.00000(13) -0.00296(13)
C1 0.0249(9) 0.0193(9) 0.0237(10) -0.0039(7) -0.0069(8) -0.0034(7)
C2 0.0255(9) 0.0216(9) 0.0175(9) -0.0037(7) -0.0071(7) -0.0046(7)
C3 0.0171(8) 0.0206(9) 0.0179(9) -0.0003(7) -0.0048(7) -0.0026(7)
C4 0.0280(10) 0.0213(9) 0.0218(10) -0.0048(7) -0.0024(8) -0.0057(7)
C5 0.0301(10) 0.0250(10) 0.0188(9) -0.0041(8) -0.0018(8) -0.0081(8)
C6 0.0300(10) 0.0204(9) 0.0310(11) -0.0082(8) 0.0042(8) -0.0062(8)
C7 0.0288(10) 0.0210(9) 0.0302(11) -0.0063(8) 0.0028(8) -0.0086(8)
C8 0.0179(9) 0.0185(9) 0.0289(11) -0.0020(7) -0.0020(7) -0.0048(7)
C9 0.0451(13) 0.0205(10) 0.0318(12) -0.0132(9) -0.0024(10) -0.0026(8)
C10 0.0504(14) 0.0267(11) 0.0304(12) -0.0155(10) -0.0029(10) -0.0080(9)
C11 0.0182(8) 0.0164(8) 0.0137(8) -0.0020(6) -0.0012(7) -0.0008(7)
C12 0.0190(8) 0.0162(8) 0.0141(9) -0.0044(6) 0.0011(7) -0.0055(7)
C13 0.0218(9) 0.0200(8) 0.0113(8) -0.0042(7) -0.0021(7) -0.0028(7)
C14 0.0166(8) 0.0217(9) 0.0167(9) -0.0039(7) -0.0026(7) -0.0051(7)
N1 0.0212(8) 0.0229(8) 0.0159(8) -0.0011(6) -0.0012(6) -0.0009(6)
N2 0.0265(8) 0.0251(8) 0.0252(9) -0.0074(7) 0.0007(7) -0.0043(7)
O1 0.0343(8) 0.0249(7) 0.0168(7) -0.0022(6) 0.0022(6) 0.0016(5)
O2 0.0473(9) 0.0337(8) 0.0253(8) -0.0170(7) 0.0073(7) -0.0058(6)
O3 0.0241(7) 0.0301(7) 0.0195(7) -0.0133(6) 0.0022(5) -0.0095(5)
O4 0.0221(6) 0.0259(7) 0.0123(6) -0.0093(5) 0.0018(5) -0.0055(5)
O5 0.0234(7) 0.0282(7) 0.0181(7) -0.0109(6) 0.0008(5) -0.0048(6)

loop_
_atom_type_symbol
_atom_type_description
_atom_type_scat_dispersion_real
_atom_type_scat_dispersion_imag
_atom_type_scat_source
C C 0.0033 0.0016 'International Tables Vol C Tables 4.2.6.8 and 6.1.1.4'
H H 0.0000 0.0000 'International Tables Vol C Tables 4.2.6.8 and 6.1.1.4'
N N 0.0061 0.0033 'International Tables Vol C Tables 4.2.6.8 and 6.1.1.4'
O O 0.0106 0.0060 'International Tables Vol C Tables 4.2.6.8 and 6.1.1.4'
Co Co 0.3494 0.9721 'International Tables Vol C Tables 4.2.6.8 and 6.1.1.4'

loop_
_geom_angle_atom_site_label_1
_geom_angle_atom_site_label_2
_geom_angle_atom_site_label_3
_geom_angle_site_symmetry_1
_geom_angle_site_symmetry_3
_geom_angle
O4 Co1 O4 2_666 . 180.0
O4 Co1 O5 2_666 . 90.46(5)
O4 Co1 O5 . . 89.54(5)
O4 Co1 O5 2_666 2_666 89.54(5)
O4 Co1 O5 . 2_666 90.46(5)
O5 Co1 O5 . 2_666 180.00(6)
O4 Co1 O1 2_666 2_666 95.05(5)
O4 Co1 O1 . 2_666 84.95(5)
O5 Co1 O1 . 2_666 92.31(6)
O5 Co1 O1 2_666 2_666 87.69(6)
O4 Co1 O1 2_666 . 84.95(5)
O4 Co1 O1 . . 95.05(5)
O5 Co1 O1 . . 87.69(6)
O5 Co1 O1 2_666 . 92.31(6)
O1 Co1 O1 2_666 . 180.0
N1 C1 C2 . . 120.77(17)
N1 C1 H1 . . 119.6
C2 C1 H1 . . 119.6
C1 C2 C3 . . 120.92(17)
C1 C2 H2 . . 119.5
C3 C2 H2 . . 119.5
C2 C3 C4 . . 116.56(17)
C2 C3 C3 . 2_675 121.9(2)
C4 C3 C3 . 2_675 121.5(2)
C5 C4 C3 . . 120.68(18)
C5 C4 H4 . . 119.7
C3 C4 H4 . . 119.7
N1 C5 C4 . . 121.11(17)
N1 C5 H5 . . 119.4
C4 C5 H5 . . 119.4
N2 C6 C7 . . 120.93(18)
N2 C6 H6 . . 119.5
C7 C6 H6 . . 119.5
C6 C7 C8 . . 121.82(19)
C6 C7 H7 . . 119.1
C8 C7 H7 . . 119.1
C7 C8 C9 . . 115.04(18)
C7 C8 C8 . 2_775 122.1(2)
C9 C8 C8 . 2_775 122.9(2)
C10 C9 C8 . . 122.32(19)
C10 C9 H9 . . 118.8
C8 C9 H9 . . 118.8
N2 C10 C9 . . 120.4(2)
N2 C10 H10 . . 119.8
C9 C10 H10 . . 119.8
O3 C11 O4 . . 126.25(16)
O3 C11 C12 . . 117.81(15)
O4 C11 C12 . . 115.90(15)
C14 C12 C13 2_765 . 119.39(16)
C14 C12 C11 2_765 . 119.82(15)
C13 C12 C11 . . 120.77(15)
C14 C13 C12 . . 120.09(16)
C14 C13 H13 . . 120.0
C12 C13 H13 . . 120.0
C13 C14 C12 . 2_765 120.52(16)
C13 C14 H14 . . 119.7
C12 C14 H14 2_765 . 119.7
O1 N1 C5 . . 119.74(16)
O1 N1 C1 . . 120.43(16)
C5 N1 C1 . . 119.82(16)
O2 N2 C6 . . 120.49(16)
O2 N2 C10 . . 120.07(17)
C6 N2 C10 . . 119.44(18)
N1 O1 Co1 . . 121.82(11)
C11 O4 Co1 . . 130.60(11)
Co1 O5 H5A . . 117.3(17)
Co1 O5 H5B . . 102.4(17)
H5A O5 H5B . . 106(2)

loop_
_geom_bond_atom_site_label_1
_geom_bond_atom_site_label_2
_geom_bond_site_symmetry_2
_geom_bond_distance
Co1 O4 2_666 2.0865(12)
Co1 O4 . 2.0865(12)
Co1 O5 . 2.0975(13)
Co1 O5 2_666 2.0976(13)
Co1 O1 2_666 2.1141(13)
Co1 O1 . 2.1141(13)
C1 N1 . 1.350(2)
C1 C2 . 1.373(3)
C1 H1 . 0.9300
C2 C3 . 1.397(3)
C2 H2 . 0.9300
C3 C4 . 1.398(3)
C3 C3 2_675 1.479(4)
C4 C5 . 1.371(3)
C4 H4 . 0.9300
C5 N1 . 1.349(3)
C5 H5 . 0.9300
C6 N2 . 1.350(3)
C6 C7 . 1.368(3)
C6 H6 . 0.9300
C7 C8 . 1.395(3)
C7 H7 . 0.9300
C8 C9 . 1.398(3)
C8 C8 2_775 1.475(4)
C9 C10 . 1.364(3)
C9 H9 . 0.9300
C10 N2 . 1.356(3)
C10 H10 . 0.9300
C11 O3 . 1.250(2)
C11 O4 . 1.263(2)
C11 C12 . 1.510(2)
C12 C14 2_765 1.395(2)
C12 C13 . 1.396(2)
C13 C14 . 1.389(3)
C13 H13 . 0.9300
C14 C12 2_765 1.395(2)
C14 H14 . 0.9300
N1 O1 . 1.319(2)
N2 O2 . 1.312(2)
O5 H5A . 0.84(2)
O5 H5B . 0.85(2)

loop_
_geom_hbond_atom_site_label_D
_geom_hbond_atom_site_label_H
_geom_hbond_atom_site_label_A
_geom_hbond_site_symmetry_A
_geom_hbond_distance_DH
_geom_hbond_distance_HA
_geom_hbond_distance_DA
_geom_hbond_angle_DHA
O5 H5A O2 . 0.84(2) 1.92(2) 2.755(2) 170(2)
O5 H5B O3 2_666 0.85(2) 1.85(2) 2.660(2) 158(3)

loop_
_geom_torsion_atom_site_label_1
_geom_torsion_atom_site_label_2
_geom_torsion_atom_site_label_3
_geom_torsion_atom_site_label_4
_geom_torsion_site_symmetry_1
_geom_torsion_site_symmetry_4
_geom_torsion
N1 C1 C2 C3 . . -0.8(3)
C1 C2 C3 C4 . . -2.5(3)
C1 C2 C3 C3 . 2_675 178.3(2)
C2 C3 C4 C5 . . 3.1(3)
C3 C3 C4 C5 2_675 . -177.7(2)
C3 C4 C5 N1 . . -0.5(3)
N2 C6 C7 C8 . . 1.1(3)
C6 C7 C8 C9 . . 0.0(3)
C6 C7 C8 C8 . 2_775 179.6(2)
C7 C8 C9 C10 . . -0.9(3)
C8 C8 C9 C10 2_775 . 179.5(2)
C8 C9 C10 N2 . . 0.6(4)
O3 C11 C12 C14 . 2_765 42.0(2)
O4 C11 C12 C14 . 2_765 -135.93(17)
O3 C11 C12 C13 . . -139.35(17)
O4 C11 C12 C13 . . 42.7(2)
C14 C12 C13 C14 2_765 . -0.6(3)
C11 C12 C13 C14 . . -179.28(16)
C12 C13 C14 C12 . 2_765 0.6(3)
C4 C5 N1 O1 . . 177.84(17)
C4 C5 N1 C1 . . -3.0(3)
C2 C1 N1 O1 . . -177.21(16)
C2 C1 N1 C5 . . 3.6(3)
C7 C6 N2 O2 . . 177.42(19)
C7 C6 N2 C10 . . -1.4(3)
C9 C10 N2 O2 . . -178.3(2)
C9 C10 N2 C6 . . 0.5(3)
C5 N1 O1 Co1 . . -128.29(15)
C1 N1 O1 Co1 . . 52.5(2)
O4 Co1 O1 N1 2_666 . -171.81(14)
O4 Co1 O1 N1 . . 8.19(14)
O5 Co1 O1 N1 . . 97.52(14)
O5 Co1 O1 N1 2_666 . -82.48(14)
O3 C11 O4 Co1 . . 2.1(3)
C12 C11 O4 Co1 . . 179.77(11)
O5 Co1 O4 C11 . . 170.87(15)
O5 Co1 O4 C11 2_666 . -9.13(15)
O1 Co1 O4 C11 2_666 . 78.51(15)
O1 Co1 O4 C11 . . -101.49(15)
